data_2219571
loop_
_publ_author_name
'Khan, Gul S.'
'Clark, George R.'
'Barker, David'

_publ_section_title
;
 <i>N</i>-[3-(<i>tert</i>-Butyldimethylsiloxymethyl)-5-nitrophenyl]acetamide
;
_journal_coeditor_code FB2117
_journal_issue 10
_journal_name_full 'Acta Crystallographica Section E'
_journal_page_first o2031
_journal_paper_doi 10.1107/S1600536808030717
_journal_volume 64
_journal_year 2008
_chemical_formula_iupac 'C15 H24 N2 O4 Si'
_chemical_formula_moiety 'C15 H24 N2 O4 Si'
_chemical_formula_sum 'C15 H24 N2 O4 Si'
_chemical_formula_weight 324.45
_chemical_name_common
;
<i>tert</i>-Butyldimethylsilyl 3-acetamido-5-nitrobenzyl ether
;
_chemical_name_systematic
;
N-[3-(<i>tert</i>-Butyldimethylsiloxymethyl)-5-nitrophenyl]acetamide
;
_space_group_IT_number 2
_symmetry_cell_setting triclinic
_symmetry_space_group_name_Hall '-P 1'
_symmetry_space_group_name_H-M 'P -1'
_atom_sites_solution_hydrogens difmap
_atom_sites_solution_primary direct
_atom_sites_solution_secondary difmap
_audit_creation_method SHELXL-97
_cell_angle_alpha 89.8850(10)
_cell_angle_beta 86.0090(10)
_cell_angle_gamma 88.8880(10)
_cell_formula_units_Z 4
_cell_length_a 9.5037(3)
_cell_length_b 10.0713(3)
_cell_length_c 18.1985(5)
_cell_measurement_reflns_used 7491
_cell_measurement_temperature 90(2)
_cell_measurement_theta_max 25.71
_cell_measurement_theta_min 2.02
_cell_volume 1737.31(9)
_computing_cell_refinement 'SAINT (Bruker, 1995)'
_computing_data_collection 'SMART (Bruker, 1995)'
_computing_data_reduction 'SAINT (Bruker, 1995)'
_computing_molecular_graphics 'ORTEPIII (Burnett & Johnson, 1996)'
_computing_publication_material 'SHELXTL (Sheldrick, 2008)'
_computing_structure_refinement 'SHELXL97 (Sheldrick, 2008)'
_computing_structure_solution 'SHELXS97 (Sheldrick, 2008)'
_diffrn_ambient_temperature 90.0(10)
_diffrn_measured_fraction_theta_full 0.992
_diffrn_measured_fraction_theta_max 0.992
_diffrn_measurement_device_type 'Siemens SMART CCD'
_diffrn_measurement_method \w
_diffrn_radiation_monochromator graphite
_diffrn_radiation_source 'fine-focus sealed tube'
_diffrn_radiation_type MoK\a
_diffrn_radiation_wavelength 0.71073
_diffrn_reflns_av_R_equivalents 0.0419
_diffrn_reflns_av_sigmaI/netI 0.0609
_diffrn_reflns_limit_h_max 11
_diffrn_reflns_limit_h_min -11
_diffrn_reflns_limit_k_max 12
_diffrn_reflns_limit_k_min -12
_diffrn_reflns_limit_l_max 22
_diffrn_reflns_limit_l_min -22
_diffrn_reflns_number 15951
_diffrn_reflns_theta_full 25.71
_diffrn_reflns_theta_max 25.71
_diffrn_reflns_theta_min 2.02
_diffrn_standards_number 0
_exptl_absorpt_coefficient_mu 0.153
_exptl_absorpt_correction_T_max 0.976562
_exptl_absorpt_correction_T_min 0.877832
_exptl_absorpt_correction_type multi-scan
_exptl_absorpt_process_details '(SADABS; Sheldrick, 1997)'
_exptl_crystal_colour colourless
_exptl_crystal_density_diffrn 1.240
_exptl_crystal_density_method 'not measured'
_exptl_crystal_description plate
_exptl_crystal_F_000 696
_exptl_crystal_size_max 0.34
_exptl_crystal_size_mid 0.22
_exptl_crystal_size_min 0.20
_refine_diff_density_max 0.407
_refine_diff_density_min -0.313
_refine_ls_extinction_method none
_refine_ls_goodness_of_fit_ref 1.047
_refine_ls_hydrogen_treatment constr
_refine_ls_matrix_type full
_refine_ls_number_constraints 180
_refine_ls_number_parameters 409
_refine_ls_number_reflns 6570
_refine_ls_number_restraints 0
_refine_ls_restrained_S_all 1.047
_refine_ls_R_factor_all 0.0803
_refine_ls_R_factor_gt 0.0480
_refine_ls_shift/su_max 0.001
_refine_ls_shift/su_mean 0.000
_refine_ls_structure_factor_coef Fsqd
_refine_ls_weighting_details 'calc w=1/[\s^2^(Fo^2^)+(0.0481P)^2^+0.5796P] where P=(Fo^2^+2Fc^2^)/3'
_refine_ls_weighting_scheme calc
_refine_ls_wR_factor_gt 0.1032
_refine_ls_wR_factor_ref 0.1166
_reflns_number_gt 4732
_reflns_number_total 6570
_reflns_threshold_expression I>2\s(I)
_cod_data_source_file fb2117.cif
_cod_data_source_block I
_cod_depositor_comments
;
The following automatic conversions were performed:
'_symmetry_cell_setting' value 'Triclinic' changed to 'triclinic'
according to '/home/saulius/struct/CIF-dictionaries/cif_core.dic'
dictionary named 'cif_core.dic' version 2.4.1 from 2010-06-29.

Automatic conversion script
Id: cif_fix_enum 1527 2010-12-29 10:47:43Z saulius 

The following automatic conversions were performed:

'_symmetry_cell_setting' value 'Triclinic' changed to 'triclinic'
according to /home/saulius/struct/CIF-dictionaries/cif_core.dic
dictionary named 'cif_core.dic' version 2.4.1 from 2010-06-29.

Automatic conversion script
Id: cif_fix_values 1715 2011-07-08 13:25:40Z adriana 
;
_cod_database_code 2219571
_cod_database_fobs_code 2219571

loop_
_symmetry_equiv_pos_as_xyz
'x, y, z'
'-x, -y, -z'

loop_
_atom_site_type_symbol
_atom_site_label
_atom_site_fract_x
_atom_site_fract_y
_atom_site_fract_z
_atom_site_U_iso_or_equiv
_atom_site_adp_type
_atom_site_calc_flag
_atom_site_refinement_flags
_atom_site_occupancy
Si SiA -0.17682(7) 0.55743(6) 0.16477(4) 0.02135(16) Uani d . 1
O O1A 0.24286(16) 0.04298(15) 0.50611(8) 0.0226(4) Uani d . 1
O O2A -0.05223(17) -0.11050(15) 0.34529(9) 0.0266(4) Uani d . 1
O O3A -0.22213(17) -0.00550(16) 0.29506(9) 0.0277(4) Uani d . 1
O O4A -0.16983(18) 0.45572(16) 0.23590(9) 0.0289(4) Uani d . 1
N N1A 0.19067(19) 0.25787(18) 0.47613(10) 0.0198(4) Uani d . 1
H H1A 0.2094 0.3387 0.4864 0.024 Uiso calc R 1
N N2A -0.1138(2) -0.00728(18) 0.32807(10) 0.0210(4) Uani d . 1
C C1A -0.0477(2) 0.3543(2) 0.33345(12) 0.0205(5) Uani d . 1
C C2A 0.0484(2) 0.3574(2) 0.38736(12) 0.0201(5) Uani d . 1
H H2A 0.0839 0.4386 0.4008 0.024 Uiso calc R 1
C C3A 0.0934(2) 0.2417(2) 0.42199(12) 0.0182(5) Uani d . 1
C C4A 0.0406(2) 0.1201(2) 0.40215(12) 0.0189(5) Uani d . 1
H H4A 0.0687 0.0415 0.4242 0.023 Uiso calc R 1
C C5A -0.0547(2) 0.1205(2) 0.34864(12) 0.0186(5) Uani d . 1
C C6A -0.1015(2) 0.2331(2) 0.31340(12) 0.0207(5) Uani d . 1
H H6A -0.1664 0.2280 0.2776 0.025 Uiso calc R 1
C C7A -0.0922(3) 0.4822(2) 0.29796(14) 0.0293(6) Uani d . 1
H H7A1 -0.1500 0.5350 0.3334 0.035 Uiso calc R 1
H H7A2 -0.0094 0.5328 0.2826 0.035 Uiso calc R 1
C C8A 0.2593(2) 0.1632(2) 0.51459(12) 0.0197(5) Uani d . 1
C C9A 0.3541(2) 0.2174(2) 0.56920(13) 0.0234(5) Uani d . 1
H H9A1 0.3141 0.2013 0.6182 0.035 Uiso calc R 1
H H9A2 0.3638 0.3112 0.5616 0.035 Uiso calc R 1
H H9A3 0.4451 0.1744 0.5627 0.035 Uiso calc R 1
C C10A 0.0040(3) 0.5812(3) 0.12128(17) 0.0410(7) Uani d . 1
H H10A 0.0640 0.6130 0.1575 0.061 Uiso calc R 1
H H10B 0.0004 0.6448 0.0821 0.061 Uiso calc R 1
H H10C 0.0409 0.4980 0.1019 0.061 Uiso calc R 1
C C11A -0.2521(3) 0.7202(2) 0.19618(15) 0.0353(6) Uani d . 1
H H11A -0.3412 0.7073 0.2232 0.053 Uiso calc R 1
H H11B -0.2656 0.7758 0.1542 0.053 Uiso calc R 1
H H11C -0.1886 0.7619 0.2274 0.053 Uiso calc R 1
C C12A -0.2923(2) 0.4702(2) 0.10128(12) 0.0223(5) Uani d . 1
C C13A -0.3086(3) 0.5563(3) 0.03232(14) 0.0376(7) Uani d . 1
H H13A -0.2169 0.5763 0.0099 0.056 Uiso calc R 1
H H13B -0.3581 0.6374 0.0461 0.056 Uiso calc R 1
H H13C -0.3608 0.5088 -0.0021 0.056 Uiso calc R 1
C C14A -0.2269(3) 0.3351(2) 0.07771(15) 0.0329(6) Uani d . 1
H H14A -0.2887 0.2907 0.0467 0.049 Uiso calc R 1
H H14B -0.2136 0.2820 0.1206 0.049 Uiso calc R 1
H H14C -0.1375 0.3482 0.0511 0.049 Uiso calc R 1
C C15A -0.4387(2) 0.4478(3) 0.14056(14) 0.0290(6) Uani d . 1
H H15A -0.4971 0.4032 0.1078 0.043 Uiso calc R 1
H H15B -0.4815 0.5319 0.1547 0.043 Uiso calc R 1
H H15C -0.4287 0.3943 0.1837 0.043 Uiso calc R 1
Si SiB 0.66924(7) 1.00767(6) 0.83117(4) 0.02233(17) Uani d . 1
O O1B 0.26630(16) 0.54068(15) 0.49672(9) 0.0252(4) Uani d . 1
O O2B 0.54486(18) 0.38508(16) 0.66784(9) 0.0296(4) Uani d . 1
O O3B 0.71294(17) 0.48319(16) 0.71949(9) 0.0279(4) Uani d . 1
O O4B 0.71134(16) 0.96086(16) 0.74525(9) 0.0245(4) Uani d . 1
N N1B 0.31186(19) 0.75499(18) 0.52717(10) 0.0190(4) Uani d . 1
H H1B 0.2892 0.8359 0.5175 0.023 Uiso calc R 1
N N2B 0.6080(2) 0.48532(19) 0.68401(10) 0.0216(4) Uani d . 1
C C1B 0.5633(2) 0.8507(2) 0.66133(13) 0.0209(5) Uani d . 1
C C2B 0.4649(2) 0.8537(2) 0.60912(12) 0.0194(5) Uani d . 1
H H2B 0.4337 0.9355 0.5920 0.023 Uiso calc R 1
C C3B 0.4107(2) 0.7380(2) 0.58106(12) 0.0191(5) Uani d . 1
C C4B 0.4566(2) 0.6150(2) 0.60630(12) 0.0197(5) Uani d . 1
H H4B 0.4221 0.5361 0.5889 0.024 Uiso calc R 1
C C5B 0.5557(2) 0.6154(2) 0.65841(13) 0.0205(5) Uani d . 1
C C6B 0.6107(2) 0.7283(2) 0.68713(12) 0.0211(5) Uani d . 1
H H6B 0.6769 0.7230 0.7224 0.025 Uiso calc R 1
C C7B 0.6209(3) 0.9803(2) 0.68756(13) 0.0262(6) Uani d . 1
H H7B1 0.6722 1.0235 0.6466 0.031 Uiso calc R 1
H H7B2 0.5428 1.0385 0.7045 0.031 Uiso calc R 1
C C8B 0.2475(2) 0.6608(2) 0.48844(13) 0.0206(5) Uani d . 1
C C9B 0.1529(2) 0.7165(2) 0.43247(13) 0.0229(5) Uani d . 1
H H9B1 0.1964 0.7023 0.3839 0.034 Uiso calc R 1
H H9B2 0.1381 0.8100 0.4408 0.034 Uiso calc R 1
H H9B3 0.0639 0.6728 0.4371 0.034 Uiso calc R 1
C C10B 0.4914(3) 0.9443(3) 0.86052(17) 0.0406(7) Uani d . 1
H H10D 0.4242 0.9766 0.8274 0.061 Uiso calc R 1
H H10E 0.4642 0.9746 0.9095 0.061 Uiso calc R 1
H H10F 0.4940 0.8489 0.8597 0.061 Uiso calc R 1
C C11B 0.6654(3) 1.1913(2) 0.83711(16) 0.0387(7) Uani d . 1
H H11D 0.7545 1.2248 0.8179 0.058 Uiso calc R 1
H H11E 0.6483 1.2178 0.8876 0.058 Uiso calc R 1
H H11F 0.5916 1.2264 0.8089 0.058 Uiso calc R 1
C C12B 0.8116(3) 0.9314(2) 0.88521(13) 0.0264(6) Uani d . 1
C C13B 0.7726(3) 0.9463(3) 0.96821(15) 0.0454(8) Uani d . 1
H H13D 0.8460 0.9072 0.9953 0.068 Uiso calc R 1
H H13E 0.6856 0.9021 0.9807 0.068 Uiso calc R 1
H H13F 0.7618 1.0388 0.9804 0.068 Uiso calc R 1
C C14B 0.8295(3) 0.7825(2) 0.86699(15) 0.0333(6) Uani d . 1
H H14D 0.8574 0.7719 0.8156 0.050 Uiso calc R 1
H H14E 0.7417 0.7389 0.8782 0.050 Uiso calc R 1
H H14F 0.9007 0.7438 0.8958 0.050 Uiso calc R 1
C C15B 0.9528(3) 0.9991(3) 0.86574(16) 0.0354(6) Uani d . 1
H H15D 1.0253 0.9569 0.8922 0.053 Uiso calc R 1
H H15E 0.9448 1.0912 0.8791 0.053 Uiso calc R 1
H H15F 0.9766 0.9914 0.8138 0.053 Uiso calc R 1

loop_
_atom_site_aniso_label
_atom_site_aniso_U_11
_atom_site_aniso_U_22
_atom_site_aniso_U_33
_atom_site_aniso_U_12
_atom_site_aniso_U_13
_atom_site_aniso_U_23
SiA 0.0258(3) 0.0145(3) 0.0240(4) -0.0004(3) -0.0037(3) 0.0021(3)
O1A 0.0285(9) 0.0141(8) 0.0259(9) -0.0001(7) -0.0061(7) 0.0015(7)
O2A 0.0325(9) 0.0144(8) 0.0336(10) 0.0024(7) -0.0090(8) -0.0033(7)
O3A 0.0272(9) 0.0239(9) 0.0335(10) -0.0010(7) -0.0119(8) -0.0038(8)
O4A 0.0374(10) 0.0220(9) 0.0297(10) -0.0085(8) -0.0177(8) 0.0095(7)
N1A 0.0242(10) 0.0120(9) 0.0239(10) 0.0009(8) -0.0057(8) 0.0002(8)
N2A 0.0254(11) 0.0149(10) 0.0227(11) -0.0001(8) -0.0015(9) -0.0022(8)
C1A 0.0236(12) 0.0175(12) 0.0203(12) -0.0015(10) -0.0004(10) 0.0016(10)
C2A 0.0223(12) 0.0152(11) 0.0225(12) -0.0009(9) 0.0003(10) 0.0007(10)
C3A 0.0189(11) 0.0165(11) 0.0188(12) 0.0010(9) -0.0005(9) 0.0000(9)
C4A 0.0200(11) 0.0147(11) 0.0218(12) 0.0012(9) 0.0003(10) 0.0020(9)
C5A 0.0199(11) 0.0156(11) 0.0203(12) -0.0020(9) 0.0009(10) -0.0043(9)
C6A 0.0225(12) 0.0201(12) 0.0197(12) 0.0009(10) -0.0037(10) -0.0031(10)
C7A 0.0385(14) 0.0200(13) 0.0315(14) -0.0024(11) -0.0166(12) 0.0051(11)
C8A 0.0212(12) 0.0177(12) 0.0200(12) 0.0010(9) -0.0002(10) 0.0031(9)
C9A 0.0278(13) 0.0166(12) 0.0268(13) -0.0029(10) -0.0083(11) 0.0038(10)
C10A 0.0344(15) 0.0291(15) 0.059(2) -0.0062(12) 0.0031(14) -0.0046(14)
C11A 0.0458(16) 0.0218(14) 0.0384(16) 0.0039(12) -0.0049(13) -0.0032(12)
C12A 0.0279(13) 0.0203(12) 0.0192(12) 0.0008(10) -0.0039(10) 0.0026(10)
C13A 0.0455(17) 0.0416(17) 0.0267(14) -0.0017(13) -0.0096(13) 0.0101(13)
C14A 0.0418(16) 0.0252(14) 0.0318(15) -0.0010(12) -0.0023(12) -0.0050(11)
C15A 0.0287(13) 0.0283(14) 0.0308(14) -0.0022(11) -0.0075(11) 0.0021(11)
SiB 0.0263(4) 0.0151(3) 0.0256(4) 0.0002(3) -0.0016(3) -0.0021(3)
O1B 0.0291(9) 0.0142(8) 0.0332(10) 0.0009(7) -0.0086(8) 0.0002(7)
O2B 0.0364(10) 0.0172(9) 0.0363(10) -0.0019(8) -0.0102(8) 0.0038(8)
O3B 0.0268(9) 0.0247(9) 0.0334(10) 0.0016(7) -0.0117(8) 0.0056(8)
O4B 0.0281(9) 0.0237(9) 0.0227(9) 0.0006(7) -0.0085(7) -0.0033(7)
N1B 0.0227(10) 0.0121(9) 0.0225(10) 0.0023(8) -0.0049(8) 0.0002(8)
N2B 0.0250(11) 0.0179(10) 0.0220(10) 0.0011(8) -0.0027(9) 0.0026(8)
C1B 0.0237(12) 0.0167(12) 0.0220(12) 0.0002(10) 0.0006(10) -0.0009(10)
C2B 0.0218(12) 0.0142(11) 0.0219(12) 0.0024(9) 0.0007(10) 0.0021(9)
C3B 0.0191(11) 0.0175(12) 0.0206(12) 0.0009(9) -0.0004(10) 0.0001(10)
C4B 0.0213(12) 0.0136(11) 0.0237(12) -0.0005(9) 0.0015(10) -0.0009(9)
C5B 0.0223(12) 0.0164(12) 0.0227(12) 0.0021(9) -0.0006(10) 0.0022(10)
C6B 0.0222(12) 0.0217(12) 0.0191(12) 0.0010(10) -0.0006(10) -0.0001(10)
C7B 0.0309(13) 0.0201(12) 0.0286(14) -0.0012(10) -0.0095(11) -0.0005(10)
C8B 0.0200(12) 0.0185(12) 0.0227(12) 0.0010(10) 0.0013(10) -0.0031(10)
C9B 0.0266(12) 0.0159(12) 0.0265(13) 0.0017(10) -0.0055(10) -0.0018(10)
C10B 0.0348(15) 0.0322(15) 0.0533(19) 0.0004(12) 0.0063(14) -0.0005(14)
C11B 0.0473(17) 0.0226(14) 0.0481(18) 0.0031(12) -0.0172(14) -0.0052(13)
C12B 0.0353(14) 0.0226(13) 0.0215(13) 0.0013(11) -0.0043(11) -0.0016(10)
C13B 0.069(2) 0.0412(18) 0.0267(15) 0.0057(15) -0.0072(14) -0.0018(13)
C14B 0.0413(16) 0.0208(13) 0.0387(16) 0.0056(12) -0.0108(13) 0.0004(12)
C15B 0.0305(14) 0.0329(15) 0.0439(17) -0.0011(12) -0.0106(12) 0.0007(13)

loop_
_atom_type_symbol
_atom_type_description
_atom_type_scat_dispersion_real
_atom_type_scat_dispersion_imag
_atom_type_scat_source
C C 0.0033 0.0016 'International Tables Vol C Tables 4.2.6.8 and 6.1.1.4'
H H 0.0000 0.0000 'International Tables Vol C Tables 4.2.6.8 and 6.1.1.4'
N N 0.0061 0.0033 'International Tables Vol C Tables 4.2.6.8 and 6.1.1.4'
O O 0.0106 0.0060 'International Tables Vol C Tables 4.2.6.8 and 6.1.1.4'
Si Si 0.0817 0.0704 'International Tables Vol C Tables 4.2.6.8 and 6.1.1.4'

loop_
_geom_angle_atom_site_label_1
_geom_angle_atom_site_label_2
_geom_angle_atom_site_label_3
_geom_angle
O4A SiA C11A 109.65(11)
O4A SiA C10A 109.68(11)
C11A SiA C10A 109.21(13)
O4A SiA C12A 104.02(9)
C11A SiA C12A 112.45(11)
C10A SiA C12A 111.70(12)
C7A O4A SiA 123.43(15)
C8A N1A C3A 129.01(19)
C8A N1A H1A 115.5
C3A N1A H1A 115.5
O3A N2A O2A 123.41(19)
O3A N2A C5A 118.28(17)
O2A N2A C5A 118.31(18)
C2A C1A C6A 119.3(2)
C2A C1A C7A 119.4(2)
C6A C1A C7A 121.3(2)
C1A C2A C3A 121.7(2)
C1A C2A H2A 119.1
C3A C2A H2A 119.1
C4A C3A C2A 119.3(2)
C4A C3A N1A 124.29(19)
C2A C3A N1A 116.4(2)
C5A C4A C3A 117.5(2)
C5A C4A H4A 121.3
C3A C4A H4A 121.3
C4A C5A C6A 124.6(2)
C4A C5A N2A 118.10(19)
C6A C5A N2A 117.30(19)
C5A C6A C1A 117.5(2)
C5A C6A H6A 121.2
C1A C6A H6A 121.2
O4A C7A C1A 110.39(19)
O4A C7A H7A1 109.6
C1A C7A H7A1 109.6
O4A C7A H7A2 109.6
C1A C7A H7A2 109.6
H7A1 C7A H7A2 108.1
O1A C8A N1A 122.9(2)
O1A C8A C9A 122.75(19)
N1A C8A C9A 114.29(19)
C8A C9A H9A1 109.5
C8A C9A H9A2 109.5
H9A1 C9A H9A2 109.5
C8A C9A H9A3 109.5
H9A1 C9A H9A3 109.5
H9A2 C9A H9A3 109.5
SiA C10A H10A 109.5
SiA C10A H10B 109.5
H10A C10A H10B 109.5
SiA C10A H10C 109.5
H10A C10A H10C 109.5
H10B C10A H10C 109.5
SiA C11A H11A 109.5
SiA C11A H11B 109.5
H11A C11A H11B 109.5
SiA C11A H11C 109.5
H11A C11A H11C 109.5
H11B C11A H11C 109.5
C14A C12A C13A 109.0(2)
C14A C12A C15A 108.7(2)
C13A C12A C15A 109.36(19)
C14A C12A SiA 110.59(16)
C13A C12A SiA 109.21(17)
C15A C12A SiA 109.89(16)
C12A C13A H13A 109.5
C12A C13A H13B 109.5
H13A C13A H13B 109.5
C12A C13A H13C 109.5
H13A C13A H13C 109.5
H13B C13A H13C 109.5
C12A C14A H14A 109.5
C12A C14A H14B 109.5
H14A C14A H14B 109.5
C12A C14A H14C 109.5
H14A C14A H14C 109.5
H14B C14A H14C 109.5
C12A C15A H15A 109.5
C12A C15A H15B 109.5
H15A C15A H15B 109.5
C12A C15A H15C 109.5
H15A C15A H15C 109.5
H15B C15A H15C 109.5
O4B SiB C11B 109.84(11)
O4B SiB C10B 108.94(12)
C11B SiB C10B 109.21(13)
O4B SiB C12B 104.37(10)
C11B SiB C12B 111.97(12)
C10B SiB C12B 112.37(12)
C7B O4B SiB 123.18(15)
C8B N1B C3B 128.91(19)
C8B N1B H1B 115.5
C3B N1B H1B 115.5
O3B N2B O2B 123.62(18)
O3B N2B C5B 118.09(19)
O2B N2B C5B 118.28(18)
C2B C1B C6B 119.2(2)
C2B C1B C7B 119.2(2)
C6B C1B C7B 121.6(2)
C1B C2B C3B 122.1(2)
C1B C2B H2B 118.9
C3B C2B H2B 118.9
C4B C3B C2B 119.4(2)
C4B C3B N1B 124.2(2)
C2B C3B N1B 116.38(19)
C5B C4B C3B 117.0(2)
C5B C4B H4B 121.5
C3B C4B H4B 121.5
C6B C5B C4B 124.7(2)
C6B C5B N2B 117.9(2)
C4B C5B N2B 117.5(2)
C5B C6B C1B 117.5(2)
C5B C6B H6B 121.2
C1B C6B H6B 121.2
O4B C7B C1B 112.15(19)
O4B C7B H7B1 109.2
C1B C7B H7B1 109.2
O4B C7B H7B2 109.2
C1B C7B H7B2 109.2
H7B1 C7B H7B2 107.9
O1B C8B N1B 123.7(2)
O1B C8B C9B 122.3(2)
N1B C8B C9B 114.01(19)
C8B C9B H9B1 109.5
C8B C9B H9B2 109.5
H9B1 C9B H9B2 109.5
C8B C9B H9B3 109.5
H9B1 C9B H9B3 109.5
H9B2 C9B H9B3 109.5
SiB C10B H10D 109.5
SiB C10B H10E 109.5
H10D C10B H10E 109.5
SiB C10B H10F 109.5
H10D C10B H10F 109.5
H10E C10B H10F 109.5
SiB C11B H11D 109.5
SiB C11B H11E 109.5
H11D C11B H11E 109.5
SiB C11B H11F 109.5
H11D C11B H11F 109.5
H11E C11B H11F 109.5
C15B C12B C13B 109.3(2)
C15B C12B C14B 108.4(2)
C13B C12B C14B 108.6(2)
C15B C12B SiB 110.34(17)
C13B C12B SiB 110.11(18)
C14B C12B SiB 110.04(17)
C12B C13B H13D 109.5
C12B C13B H13E 109.5
H13D C13B H13E 109.5
C12B C13B H13F 109.5
H13D C13B H13F 109.5
H13E C13B H13F 109.5
C12B C14B H14D 109.5
C12B C14B H14E 109.5
H14D C14B H14E 109.5
C12B C14B H14F 109.5
H14D C14B H14F 109.5
H14E C14B H14F 109.5
C12B C15B H15D 109.5
C12B C15B H15E 109.5
H15D C15B H15E 109.5
C12B C15B H15F 109.5
H15D C15B H15F 109.5
H15E C15B H15F 109.5

loop_
_geom_bond_atom_site_label_1
_geom_bond_atom_site_label_2
_geom_bond_distance
SiA O4A 1.6533(16)
SiA C11A 1.851(3)
SiA C10A 1.861(3)
SiA C12A 1.879(2)
O1A C8A 1.235(3)
O2A N2A 1.233(2)
O3A N2A 1.228(2)
O4A C7A 1.420(3)
N1A C8A 1.364(3)
N1A C3A 1.409(3)
N1A H1A 0.8600
N2A C5A 1.473(3)
C1A C2A 1.387(3)
C1A C6A 1.392(3)
C1A C7A 1.507(3)
C2A C3A 1.398(3)
C2A H2A 0.9300
C3A C4A 1.390(3)
C4A C5A 1.375(3)
C4A H4A 0.9300
C5A C6A 1.383(3)
C6A H6A 0.9300
C7A H7A1 0.9700
C7A H7A2 0.9700
C8A C9A 1.498(3)
C9A H9A1 0.9600
C9A H9A2 0.9600
C9A H9A3 0.9600
C10A H10A 0.9600
C10A H10B 0.9600
C10A H10C 0.9600
C11A H11A 0.9600
C11A H11B 0.9600
C11A H11C 0.9600
C12A C14A 1.534(3)
C12A C13A 1.539(3)
C12A C15A 1.540(3)
C13A H13A 0.9600
C13A H13B 0.9600
C13A H13C 0.9600
C14A H14A 0.9600
C14A H14B 0.9600
C14A H14C 0.9600
C15A H15A 0.9600
C15A H15B 0.9600
C15A H15C 0.9600
SiB O4B 1.6540(17)
SiB C11B 1.852(3)
SiB C10B 1.862(3)
SiB C12B 1.879(2)
O1B C8B 1.230(3)
O2B N2B 1.231(2)
O3B N2B 1.225(2)
O4B C7B 1.414(3)
N1B C8B 1.362(3)
N1B C3B 1.412(3)
N1B H1B 0.8600
N2B C5B 1.478(3)
C1B C2B 1.378(3)
C1B C6B 1.396(3)
C1B C7B 1.515(3)
C2B C3B 1.395(3)
C2B H2B 0.9300
C3B C4B 1.393(3)
C4B C5B 1.382(3)
C4B H4B 0.9300
C5B C6B 1.379(3)
C6B H6B 0.9300
C7B H7B1 0.9700
C7B H7B2 0.9700
C8B C9B 1.505(3)
C9B H9B1 0.9600
C9B H9B2 0.9600
C9B H9B3 0.9600
C10B H10D 0.9600
C10B H10E 0.9600
C10B H10F 0.9600
C11B H11D 0.9600
C11B H11E 0.9600
C11B H11F 0.9600
C12B C15B 1.535(4)
C12B C13B 1.537(4)
C12B C14B 1.541(3)
C13B H13D 0.9600
C13B H13E 0.9600
C13B H13F 0.9600
C14B H14D 0.9600
C14B H14E 0.9600
C14B H14F 0.9600
C15B H15D 0.9600
C15B H15E 0.9600
C15B H15F 0.9600

loop_
_geom_hbond_atom_site_label_D
_geom_hbond_atom_site_label_H
_geom_hbond_atom_site_label_A
_geom_hbond_site_symmetry_A
_geom_hbond_distance_DH
_geom_hbond_distance_HA
_geom_hbond_distance_DA
_geom_hbond_angle_DHA
N1A H1A O1B . 0.86 2.13 2.982(2) 172.3
N1B H1B O1A 1_565 0.86 2.14 2.991(2) 172.9

loop_
_cod_related_entry_id
_cod_related_entry_database
_cod_related_entry_code
1 ChemSpider 24740841
